data_7110919
loop_
_publ_author_name
'Sasamori, Takahiro'
'Takeda, Nobuhiro'
'Tokitoh, Norihiro'

_publ_section_title
;
 Synthesis of a stable stibabismuthene; the first compound with an
 antimony--bismuth double bond
;
_journal_issue 15
_journal_name_full 'Chemical Communications'
_journal_page_first 1353
_journal_paper_doi 10.1039/b001900n
_journal_year 2000
_chemical_formula_moiety 'C30 H67 Bi0.50 Sb0.50 Si7 '
_chemical_formula_sum 'C30 H67 Bi0.5 Sb0.5 Si7'
_chemical_formula_weight 789.82
_chemical_temperature_decomposition 259.5(5)
_space_group_IT_number 2
_symmetry_cell_setting triclinic
_symmetry_Int_Tables_number 2
_symmetry_space_group_name_Hall '-P 1'
_symmetry_space_group_name_H-M 'P -1'
_cell_angle_alpha 92.756(3)
_cell_angle_beta 98.623(4)
_cell_angle_gamma 88.678(8)
_cell_formula_units_Z 2
_cell_length_a 12.574(2)
_cell_length_b 18.056(2)
_cell_length_c 9.318(1)
_cell_measurement_reflns_used 17746
_cell_measurement_temperature 93.2
_cell_measurement_theta_max 27.5
_cell_measurement_theta_min 1.6
_cell_volume 2088.9(5)
_computing_cell_refinement PROCESS-AUTO
_computing_data_collection PROCESS-AUTO
_computing_data_reduction 'teXsan Ver. 1.10'
_computing_publication_material 'teXsan Ver. 1.10'
_computing_structure_refinement SHELXL97
_computing_structure_solution SIR92
_diffrn_measurement_device_type 'Rigaku RAXIS-RAPID Imaging Plate'
_diffrn_measurement_method \w
_diffrn_radiation_type 'Mo K\a'
_diffrn_radiation_wavelength 0.7107
_diffrn_reflns_av_R_equivalents 0.000
_diffrn_reflns_limit_h_max 16
_diffrn_reflns_limit_h_min 0
_diffrn_reflns_limit_k_max 23
_diffrn_reflns_limit_k_min -23
_diffrn_reflns_limit_l_max 11
_diffrn_reflns_limit_l_min -12
_diffrn_reflns_number 13387
_diffrn_reflns_theta_max 27.48
_exptl_absorpt_coefficient_mu 2.654
_exptl_absorpt_correction_T_max 0.588
_exptl_absorpt_correction_T_min 0.352
_exptl_absorpt_correction_type multi-scan
_exptl_absorpt_process_details '(Higashi, 1995)'
_exptl_crystal_colour red
_exptl_crystal_density_diffrn 1.256
_exptl_crystal_density_method 'not measured'
_exptl_crystal_description prism
_exptl_crystal_size_max 0.420
_exptl_crystal_size_mid 0.320
_exptl_crystal_size_min 0.200
_refine_diff_density_max 1.61
_refine_diff_density_min -1.61
_refine_ls_extinction_coef 0.0081
_refine_ls_extinction_expression Fc^*^=kFc[1+0.001xFc^2^\l^3^/sin(2\q)]^-1/4^
_refine_ls_extinction_method SHELXL
_refine_ls_goodness_of_fit_ref 1.069
_refine_ls_hydrogen_treatment ' calcd '
_refine_ls_number_parameters 437
_refine_ls_number_reflns 6718
_refine_ls_R_factor_gt 0.0571
_refine_ls_shift/su_max -0.0040
_refine_ls_structure_factor_coef Fsqd
_refine_ls_weighting_details 'w = 1/[\s^2^(Fo^2^) + (0.0668P)^2^+9.0660P] where P=(Fo^2^+2Fc^2^)/3'
_refine_ls_weighting_scheme calc
_refine_ls_wR_factor_ref 0.1490
_reflns_number_gt 6718
_reflns_number_total 8279
_reflns_threshold_expression >2.0sigma(I)
_cod_data_source_file b001900nsup1.cif
_cod_data_source_block BbtSb_BiBbt
_cod_depositor_comments
;
The following automatic conversions were performed:

'_chemical_melting_point' tag was changed to
'_chemical_temperature_decomposition' since the value had been given
as '259-260(decomp)'. The value was changed to '259.5(5)' - the
average value was taken and precision was estimated.

Automatic conversion script
Id: cif_fix_values 1891 2012-01-12 08:04:46Z andrius 
;
_cod_original_sg_symbol_H-M 'P -1         '
_cod_original_formula_sum 'C30 H67 Bi0.50 Sb0.50 Si7 '
_cod_database_code 7110919

loop_
_symmetry_equiv_pos_as_xyz
x,y,z
-x,-y,-z

loop_
_atom_site_label
_atom_site_type_symbol
_atom_site_fract_x
_atom_site_fract_y
_atom_site_fract_z
_atom_site_U_iso_or_equiv
_atom_site_adp_type
_atom_site_occupancy
_atom_site_calc_flag
_atom_site_refinement_flags
Bi(1) Bi 0.4649(2) 0.0378(1) 0.1124(2) 0.0237(3) Uani 0.50 d P
Sb(1) Sb 0.4736(4) 0.0485(3) 0.1431(4) 0.0305(7) Uani 0.50 d P
Si(1) Si 0.7505(2) 0.0373(1) 0.4576(2) 0.0336(4) Uani 1.00 d .
Si(2) Si 0.8497(1) 0.0357(1) 0.1512(2) 0.0284(4) Uani 1.00 d .
Si(3) Si 0.8639(2) 0.3187(1) 0.4840(2) 0.0389(4) Uani 1.00 d .
Si(4) Si 0.8407(2) 0.3629(1) 0.1536(2) 0.0366(4) Uani 1.00 d .
Si(5) Si 0.6811(2) 0.4246(1) 0.3625(2) 0.0406(4) Uani 1.00 d .
Si(6) Si 0.4074(2) 0.2576(1) -0.1312(2) 0.0338(4) Uani 1.00 d .
Si(7) Si 0.3217(2) 0.2638(1) 0.1825(2) 0.0353(4) Uani 1.00 d .
C(1) C 0.5772(5) 0.1396(4) 0.1565(6) 0.028(1) Uani 1.00 d .
C(2) C 0.6829(5) 0.1332(3) 0.2282(6) 0.025(1) Uani 1.00 d .
C(3) C 0.7406(5) 0.1974(3) 0.2753(6) 0.026(1) Uani 1.00 d .
C(4) C 0.6977(5) 0.2693(4) 0.2546(7) 0.028(1) Uani 1.00 d .
C(5) C 0.5936(5) 0.2727(4) 0.1784(7) 0.031(1) Uani 1.00 d .
C(6) C 0.5322(5) 0.2113(3) 0.1321(6) 0.025(1) Uani 1.00 d .
C(7) C 0.7355(5) 0.0581(3) 0.2585(6) 0.026(1) Uani 1.00 d .
C(8) C 0.7642(5) 0.3394(4) 0.3099(7) 0.031(1) Uani 1.00 d .
C(9) C 0.4160(5) 0.2221(3) 0.0575(6) 0.028(1) Uani 1.00 d .
C(10) C 0.8786(6) 0.0737(5) 0.5638(7) 0.045(2) Uani 1.00 d .
C(11) C 0.6316(7) 0.0785(5) 0.5326(8) 0.045(2) Uani 1.00 d .
C(12) C 0.7491(8) -0.0643(5) 0.4807(9) 0.052(2) Uani 1.00 d .
C(13) C 0.9792(5) 0.0816(4) 0.2217(7) 0.035(1) Uani 1.00 d .
C(14) C 0.8074(6) 0.0639(4) -0.0402(7) 0.036(1) Uani 1.00 d .
C(15) C 0.8711(6) -0.0670(4) 0.1494(8) 0.037(1) Uani 1.00 d .
C(16) C 0.9215(8) 0.4033(5) 0.5907(9) 0.054(2) Uani 1.00 d .
C(17) C 0.7954(7) 0.2680(5) 0.6141(8) 0.049(2) Uani 1.00 d .
C(18) C 0.9899(6) 0.2657(5) 0.4532(9) 0.047(2) Uani 1.00 d .
C(19) C 0.9630(7) 0.4218(5) 0.213(1) 0.055(2) Uani 1.00 d .
C(20) C 0.7550(7) 0.4137(5) 0.0078(9) 0.054(2) Uani 1.00 d .
C(21) C 0.8878(7) 0.2774(4) 0.0596(8) 0.044(2) Uani 1.00 d .
C(22) C 0.7590(7) 0.5129(5) 0.378(1) 0.058(2) Uani 1.00 d .
C(23) C 0.5559(6) 0.4495(4) 0.2373(10) 0.048(2) Uani 1.00 d .
C(24) C 0.6289(8) 0.4136(5) 0.539(1) 0.059(2) Uani 1.00 d .
C(25) C 0.4471(8) 0.3552(5) -0.1396(9) 0.054(2) Uani 1.00 d .
C(26) C 0.2654(6) 0.2507(5) -0.2249(8) 0.045(2) Uani 1.00 d .
C(27) C 0.4978(8) 0.1987(6) -0.2300(8) 0.064(3) Uani 1.00 d .
C(28) C 0.2723(7) 0.3605(5) 0.143(1) 0.057(2) Uani 1.00 d .
C(29) C 0.1991(7) 0.2049(5) 0.1617(9) 0.053(2) Uani 1.00 d .
C(30) C 0.3870(7) 0.2619(6) 0.3753(8) 0.052(2) Uani 1.00 d .
H(1) H 0.8129 0.1927 0.3232 0.0303 Uiso 1.00 calc .
H(2) H 0.5624 0.3196 0.1577 0.0383 Uiso 1.00 calc .
H(3) H 0.6817 0.0246 0.2156 0.0303 Uiso 1.00 calc .
H(4) H 0.3917 0.1725 0.0400 0.0337 Uiso 1.00 calc .
H(5) H 0.87(3) 0.0735 0.6658 0.0754 Uiso 1.00 calc .
H(6) H 0.89(3) 0.1234 0.5373 0.0672 Uiso 1.00 calc .
H(7) H 0.94(3) 0.0427 0.5428 0.0714 Uiso 1.00 calc .
H(8) H 0.62(3) 0.1299 0.5105 0.0614 Uiso 1.00 calc .
H(9) H 0.57(4) 0.0527 0.4899 0.0906 Uiso 1.00 calc .
H(10) H 0.64(2) 0.0742 0.6361 0.0287 Uiso 1.00 calc .
H(11) H 0.75(3) -0.0735 0.5814 0.0634 Uiso 1.00 calc .
H(12) H 0.81(2) -0.0871 0.4484 0.0219 Uiso 1.00 calc .
H(13) H 0.69(3) -0.0848 0.4243 0.0603 Uiso 1.00 calc .
H(14) H 1.04(2) 0.0579 0.1776 0.0531 Uiso 1.00 calc .
H(15) H 0.99(2) 0.0778 0.3252 0.0504 Uiso 1.00 calc .
H(16) H 0.97(2) 0.1330 0.1988 0.0405 Uiso 1.00 calc .
H(17) H 0.77(2) 0.1096 -0.0397 0.0404 Uiso 1.00 calc .
H(18) H 0.87(3) 0.0705 -0.0854 0.0636 Uiso 1.00 calc .
H(19) H 0.76(4) 0.0259 -0.0936 0.0876 Uiso 1.00 calc .
H(20) H 0.80(2) -0.0910 0.1219 0.0504 Uiso 1.00 calc .
H(21) H 0.92(2) -0.0814 0.0808 0.0460 Uiso 1.00 calc .
H(22) H 0.90(3) -0.0813 0.2445 0.0708 Uiso 1.00 calc .
H(23) H 0.97(3) 0.3884 0.6739 0.0837 Uiso 1.00 calc .
H(24) H 0.96(3) 0.4318 0.5305 0.0570 Uiso 1.00 calc .
H(25) H 0.86(5) 0.4330 0.6223 0.1189 Uiso 1.00 calc .
H(26) H 0.74(3) 0.2367 0.5608 0.0776 Uiso 1.00 calc .
H(27) H 0.76(3) 0.3032 0.6754 0.0586 Uiso 1.00 calc .
H(28) H 0.85(2) 0.2382 0.6730 0.0562 Uiso 1.00 calc .
H(29) H 0.97(5) 0.2224 0.3917 0.1142 Uiso 1.00 calc .
H(30) H 1.03(2) 0.2967 0.4075 0.0473 Uiso 1.00 calc .
H(31) H 1.03(6) 0.2511 0.5448 0.1607 Uiso 1.00 calc .
H(32) H 1.01(3) 0.3968 0.2853 0.0541 Uiso 1.00 calc .
H(33) H 1.00(2) 0.4298 0.1309 0.0474 Uiso 1.00 calc .
H(34) H 0.94(3) 0.4686 0.2535 0.0782 Uiso 1.00 calc .
H(35) H 0.73(3) 0.4602 0.0474 0.0726 Uiso 1.00 calc .
H(36) H 0.69(3) 0.3845 -0.0302 0.0717 Uiso 1.00 calc .
H(37) H 0.80(3) 0.4223 -0.0688 0.0880 Uiso 1.00 calc .
H(38) H 0.94(5) 0.2508 0.1266 0.1198 Uiso 1.00 calc .
H(39) H 0.92(3) 0.2910 -0.0207 0.0588 Uiso 1.00 calc .
H(40) H 0.83(3) 0.2466 0.0245 0.0566 Uiso 1.00 calc .
H(41) H 0.82(4) 0.5070 0.4443 0.1067 Uiso 1.00 calc .
H(42) H 0.78(5) 0.5242 0.2845 0.1226 Uiso 1.00 calc .
H(43) H 0.72(2) 0.5527 0.4141 0.0499 Uiso 1.00 calc .
H(44) H 0.50(4) 0.4151 0.2463 0.0899 Uiso 1.00 calc .
H(45) H 0.57(2) 0.4472 0.1389 0.0424 Uiso 1.00 calc .
H(46) H 0.53(2) 0.4988 0.2624 0.0391 Uiso 1.00 calc .
H(47) H 0.58(2) 0.4520 0.5519 0.0459 Uiso 1.00 calc .
H(48) H 0.60(2) 0.3661 0.5378 0.0400 Uiso 1.00 calc .
H(49) H 0.69(3) 0.4172 0.6181 0.0669 Uiso 1.00 calc .
H(50) H 0.44(2) 0.3673 -0.2392 0.0567 Uiso 1.00 calc .
H(51) H 0.52(10) 0.3617 -0.0889 0.2326 Uiso 1.00 calc .
H(52) H 0.40(3) 0.3873 -0.0950 0.0784 Uiso 1.00 calc .
H(53) H 0.24(3) 0.2008 -0.2222 0.0711 Uiso 1.00 calc .
H(54) H 0.26(2) 0.2639 -0.3241 0.0577 Uiso 1.00 calc .
H(55) H 0.22(4) 0.2839 -0.1764 0.0991 Uiso 1.00 calc .
H(56) H 0.48(3) 0.1474 -0.2186 0.0733 Uiso 1.00 calc .
H(57) H 0.48(3) 0.2091 -0.3313 0.0762 Uiso 1.00 calc .
H(58) H 0.57(3) 0.2092 -0.1913 0.0615 Uiso 1.00 calc .
H(59) H 0.23(4) 0.3776 0.2128 0.1138 Uiso 1.00 calc .
H(60) H 0.23(2) 0.3608 0.0470 0.0491 Uiso 1.00 calc .
H(61) H 0.33(3) 0.3927 0.1483 0.0567 Uiso 1.00 calc .
H(62) H 0.16(3) 0.2184 0.2376 0.0747 Uiso 1.00 calc .
H(63) H 0.16(3) 0.2125 0.0690 0.0675 Uiso 1.00 calc .
H(64) H 0.22(3) 0.1537 0.1678 0.0749 Uiso 1.00 calc .
H(65) H 0.45(4) 0.2932 0.3898 0.1003 Uiso 1.00 calc .
H(66) H 0.41(2) 0.2120 0.3978 0.0303 Uiso 1.00 calc .
H(67) H 0.34(3) 0.2795 0.4378 0.0837 Uiso 1.00 calc .

loop_
_atom_site_aniso_label
_atom_site_aniso_U_11
_atom_site_aniso_U_22
_atom_site_aniso_U_33
_atom_site_aniso_U_12
_atom_site_aniso_U_13
_atom_site_aniso_U_23
Bi(1) 0.0238(5) 0.0253(6) 0.0207(7) -0.0035(4) 0.0006(4) -0.0051(5)
Sb(1) 0.0348(8) 0.031(1) 0.024(1) -0.0132(7) -0.0037(8) -0.0039(9)
Si(1) 0.0383(10) 0.038(1) 0.0266(8) 0.0081(8) 0.0092(7) 0.0096(7)
Si(2) 0.0277(8) 0.0313(9) 0.0269(8) 0.0029(7) 0.0068(7) 0.0024(7)
Si(3) 0.040(1) 0.040(1) 0.0345(10) 0.0019(8) 0.0022(8) -0.0044(8)
Si(4) 0.0343(10) 0.035(1) 0.041(1) -0.0019(8) 0.0091(8) 0.0038(8)
Si(5) 0.039(1) 0.031(1) 0.052(1) 0.0025(8) 0.0109(9) -0.0052(8)
Si(6) 0.0329(9) 0.042(1) 0.0275(8) 0.0063(8) 0.0043(7) 0.0107(7)
Si(7) 0.0273(9) 0.046(1) 0.0338(9) 0.0009(8) 0.0089(7) 0.0000(8)
C(1) 0.026(3) 0.033(3) 0.027(3) -0.003(2) 0.007(2) 0.006(2)
C(2) 0.025(3) 0.028(3) 0.023(3) 0.005(2) 0.010(2) 0.003(2)
C(3) 0.023(3) 0.027(3) 0.028(3) 0.006(2) 0.007(2) 0.000(2)
C(4) 0.027(3) 0.030(3) 0.029(3) 0.000(2) 0.008(2) -0.001(2)
C(5) 0.034(3) 0.031(3) 0.030(3) 0.009(3) 0.009(3) 0.012(3)
C(6) 0.026(3) 0.026(3) 0.023(3) 0.004(2) 0.006(2) 0.006(2)
C(7) 0.025(3) 0.029(3) 0.025(3) 0.001(2) 0.003(2) 0.005(2)
C(8) 0.026(3) 0.029(3) 0.038(3) 0.000(2) 0.007(3) -0.007(3)
C(9) 0.027(3) 0.030(3) 0.025(3) 0.000(2) -0.002(2) 0.009(2)
C(10) 0.050(4) 0.060(5) 0.025(3) 0.010(4) 0.006(3) 0.006(3)
C(11) 0.051(5) 0.056(5) 0.033(4) 0.004(4) 0.018(3) 0.013(3)
C(12) 0.067(6) 0.051(5) 0.041(4) 0.011(4) 0.016(4) 0.021(4)
C(13) 0.025(3) 0.045(4) 0.037(3) 0.004(3) 0.007(3) 0.007(3)
C(14) 0.044(4) 0.038(4) 0.029(3) 0.000(3) 0.012(3) 0.000(3)
C(15) 0.034(4) 0.032(4) 0.046(4) 0.004(3) 0.013(3) 0.001(3)
C(16) 0.061(5) 0.046(5) 0.050(5) -0.005(4) 0.001(4) -0.013(4)
C(17) 0.069(6) 0.047(5) 0.031(4) 0.004(4) 0.007(4) -0.001(3)
C(18) 0.031(4) 0.051(5) 0.054(5) 0.002(3) -0.003(3) -0.004(4)
C(19) 0.046(5) 0.056(5) 0.064(5) -0.021(4) 0.016(4) -0.007(4)
C(20) 0.057(5) 0.051(5) 0.056(5) 0.001(4) 0.016(4) 0.019(4)
C(21) 0.046(4) 0.042(4) 0.046(4) -0.004(3) 0.018(3) -0.001(3)
C(22) 0.052(5) 0.046(5) 0.075(6) 0.002(4) 0.007(5) -0.005(4)
C(23) 0.042(4) 0.029(4) 0.075(6) 0.009(3) 0.015(4) -0.005(4)
C(24) 0.059(6) 0.051(5) 0.069(6) 0.011(4) 0.029(5) -0.009(4)
C(25) 0.059(5) 0.058(5) 0.046(4) -0.014(4) 0.002(4) 0.022(4)
C(26) 0.051(5) 0.047(4) 0.034(4) -0.003(3) -0.002(3) 0.013(3)
C(27) 0.067(6) 0.098(8) 0.030(4) 0.036(5) 0.017(4) 0.019(4)
C(28) 0.045(5) 0.048(5) 0.079(6) 0.010(4) 0.019(4) -0.007(4)
C(29) 0.037(4) 0.073(6) 0.051(5) -0.014(4) 0.015(4) -0.009(4)
C(30) 0.052(5) 0.078(6) 0.029(4) -0.004(4) 0.014(3) -0.003(4)

loop_
_atom_type_symbol
_atom_type_description
_atom_type_scat_dispersion_real
_atom_type_scat_dispersion_imag
_atom_type_scat_source
C C 0.003 0.002
;International Tables for Crystallography
(1992, Vol. C, Tables 4.2.6.8 and 6.1.1.4)
;
H H 0.000 0.000
;International Tables for Crystallography
(1992, Vol. C, Table 6.1.1.4)
;
Si Si 0.082 0.070
;International Tables for Crystallography
(1992, Vol. C, Tables 4.2.6.8 and 6.1.1.4)
;
Bi Bi -4.108 10.257
;International Tables for Crystallography
(1992, Vol. C, Tables 4.2.6.8 and 6.1.1.4)
;
Sb Sb -0.587 1.546
;International Tables for Crystallography
(1992, Vol. C, Tables 4.2.6.8 and 6.1.1.4)
;

loop_
_geom_angle_atom_site_label_1
_geom_angle_atom_site_label_2
_geom_angle_atom_site_label_3
_geom_angle
_geom_angle_site_symmetry_2
_geom_angle_site_symmetry_3
_geom_angle_publ_flag
Bi(1) Bi(1) Sb(1) 142.4(9) 2_655 1_555 yes
Bi(1) Bi(1) Sb(1) 4.04(10) 2_655 2_655 yes
Bi(1) Bi(1) C(1) 104.1(2) 2_655 1_555 yes
Sb(1) Bi(1) Sb(1) 146.4(8) 1_555 2_655 yes
Sb(1) Bi(1) C(1) 47.2(8) 1_555 1_555 yes
Sb(1) Bi(1) C(1) 107.4(2) 2_655 1_555 yes
Bi(1) Sb(1) Bi(1) 33.6(8) 1_555 2_655 yes
Bi(1) Sb(1) Sb(1) 30.3(7) 1_555 2_655 yes
Bi(1) Sb(1) C(1) 125.9(9) 1_555 1_555 yes
Bi(1) Sb(1) Sb(1) 3.34(8) 2_655 2_655 yes
Bi(1) Sb(1) C(1) 101.2(2) 2_655 1_555 yes
Sb(1) Sb(1) C(1) 103.8(3) 2_655 1_555 yes
C(7) Si(1) C(10) 112.7(3) 1_555 1_555 yes
C(7) Si(1) C(11) 108.1(3) 1_555 1_555 yes
C(7) Si(1) C(12) 110.7(3) 1_555 1_555 yes
C(10) Si(1) C(11) 110.5(3) 1_555 1_555 yes
C(10) Si(1) C(12) 107.6(4) 1_555 1_555 yes
C(11) Si(1) C(12) 107.1(4) 1_555 1_555 yes
C(7) Si(2) C(13) 115.4(3) 1_555 1_555 yes
C(7) Si(2) C(14) 108.6(3) 1_555 1_555 yes
C(7) Si(2) C(15) 107.2(3) 1_555 1_555 yes
C(13) Si(2) C(14) 107.7(3) 1_555 1_555 yes
C(13) Si(2) C(15) 109.1(3) 1_555 1_555 yes
C(14) Si(2) C(15) 108.7(3) 1_555 1_555 yes
C(8) Si(3) C(16) 114.7(3) 1_555 1_555 yes
C(8) Si(3) C(17) 110.7(3) 1_555 1_555 yes
C(8) Si(3) C(18) 115.5(3) 1_555 1_555 yes
C(16) Si(3) C(17) 105.0(4) 1_555 1_555 yes
C(16) Si(3) C(18) 101.3(4) 1_555 1_555 yes
C(17) Si(3) C(18) 108.8(4) 1_555 1_555 yes
C(8) Si(4) C(19) 114.0(4) 1_555 1_555 yes
C(8) Si(4) C(20) 112.7(4) 1_555 1_555 yes
C(8) Si(4) C(21) 111.6(3) 1_555 1_555 yes
C(19) Si(4) C(20) 106.2(4) 1_555 1_555 yes
C(19) Si(4) C(21) 106.8(4) 1_555 1_555 yes
C(20) Si(4) C(21) 104.9(4) 1_555 1_555 yes
C(8) Si(5) C(22) 112.8(4) 1_555 1_555 yes
C(8) Si(5) C(23) 118.2(3) 1_555 1_555 yes
C(8) Si(5) C(24) 112.0(4) 1_555 1_555 yes
C(22) Si(5) C(23) 102.3(4) 1_555 1_555 yes
C(22) Si(5) C(24) 108.1(4) 1_555 1_555 yes
C(23) Si(5) C(24) 102.3(4) 1_555 1_555 yes
C(9) Si(6) C(25) 115.3(3) 1_555 1_555 yes
C(9) Si(6) C(26) 109.1(3) 1_555 1_555 yes
C(9) Si(6) C(27) 107.7(3) 1_555 1_555 yes
C(25) Si(6) C(26) 106.8(4) 1_555 1_555 yes
C(25) Si(6) C(27) 107.7(5) 1_555 1_555 yes
C(26) Si(6) C(27) 110.3(4) 1_555 1_555 yes
C(9) Si(7) C(28) 115.2(4) 1_555 1_555 yes
C(9) Si(7) C(29) 108.1(3) 1_555 1_555 yes
C(9) Si(7) C(30) 110.2(3) 1_555 1_555 yes
C(28) Si(7) C(29) 106.2(4) 1_555 1_555 yes
C(28) Si(7) C(30) 109.1(4) 1_555 1_555 yes
C(29) Si(7) C(30) 107.8(4) 1_555 1_555 yes
Bi(1) C(1) Sb(1) 6.9(1) 1_555 1_555 yes
Bi(1) C(1) C(2) 121.7(4) 1_555 1_555 yes
Bi(1) C(1) C(6) 118.7(4) 1_555 1_555 yes
Sb(1) C(1) C(2) 119.8(5) 1_555 1_555 yes
Sb(1) C(1) C(6) 119.0(4) 1_555 1_555 yes
C(2) C(1) C(6) 118.7(5) 1_555 1_555 yes
C(1) C(2) C(3) 119.5(5) 1_555 1_555 yes
C(1) C(2) C(7) 121.3(5) 1_555 1_555 yes
C(3) C(2) C(7) 119.3(5) 1_555 1_555 yes
C(2) C(3) C(4) 123.2(5) 1_555 1_555 yes
C(3) C(4) C(5) 115.2(5) 1_555 1_555 yes
C(3) C(4) C(8) 121.6(5) 1_555 1_555 yes
C(5) C(4) C(8) 123.2(5) 1_555 1_555 yes
C(4) C(5) C(6) 124.1(6) 1_555 1_555 yes
C(1) C(6) C(5) 119.3(5) 1_555 1_555 yes
C(1) C(6) C(9) 121.3(5) 1_555 1_555 yes
C(5) C(6) C(9) 119.4(5) 1_555 1_555 yes
Si(1) C(7) Si(2) 120.2(3) 1_555 1_555 yes
Si(1) C(7) C(2) 112.1(4) 1_555 1_555 yes
Si(2) C(7) C(2) 113.4(4) 1_555 1_555 yes
Si(3) C(8) Si(4) 110.8(3) 1_555 1_555 yes
Si(3) C(8) Si(5) 105.3(3) 1_555 1_555 yes
Si(3) C(8) C(4) 110.3(4) 1_555 1_555 yes
Si(4) C(8) Si(5) 109.5(3) 1_555 1_555 yes
Si(4) C(8) C(4) 105.7(4) 1_555 1_555 yes
Si(5) C(8) C(4) 115.3(4) 1_555 1_555 yes
Si(6) C(9) Si(7) 118.7(3) 1_555 1_555 yes
Si(6) C(9) C(6) 112.8(4) 1_555 1_555 yes
Si(7) C(9) C(6) 114.0(4) 1_555 1_555 yes

loop_
_geom_bond_atom_site_label_1
_geom_bond_atom_site_label_2
_geom_bond_distance
_geom_bond_site_symmetry_2
_geom_bond_publ_flag
Bi(1) Bi(1) 2.693(4) 2_655 yes
Bi(1) Sb(1) 0.343(4) . yes
Bi(1) Sb(1) 2.972(4) 2_655 yes
Bi(1) C(1) 2.327(7) . yes
Sb(1) Sb(1) 3.263(8) 2_655 yes
Sb(1) C(1) 2.109(8) . yes
Si(1) C(7) 1.891(6) . yes
Si(1) C(10) 1.874(8) . yes
Si(1) C(11) 1.868(9) . yes
Si(1) C(12) 1.858(8) . yes
Si(2) C(7) 1.894(6) . yes
Si(2) C(13) 1.861(7) . yes
Si(2) C(14) 1.874(7) . yes
Si(2) C(15) 1.867(7) . yes
Si(3) C(8) 1.942(6) . yes
Si(3) C(16) 1.881(9) . yes
Si(3) C(17) 1.872(9) . yes
Si(3) C(18) 1.883(8) . yes
Si(4) C(8) 1.930(7) . yes
Si(4) C(19) 1.888(9) . yes
Si(4) C(20) 1.866(9) . yes
Si(4) C(21) 1.867(8) . yes
Si(5) C(8) 1.925(7) . yes
Si(5) C(22) 1.879(9) . yes
Si(5) C(23) 1.873(8) . yes
Si(5) C(24) 1.88(1) . yes
Si(6) C(9) 1.887(6) . yes
Si(6) C(25) 1.852(9) . yes
Si(6) C(26) 1.870(8) . yes
Si(6) C(27) 1.85(1) . yes
Si(7) C(9) 1.901(7) . yes
Si(7) C(28) 1.875(9) . yes
Si(7) C(29) 1.873(9) . yes
Si(7) C(30) 1.862(7) . yes
C(1) C(2) 1.400(8) . yes
C(1) C(6) 1.416(9) . yes
C(2) C(3) 1.399(8) . yes
C(2) C(7) 1.516(8) . yes
C(3) C(4) 1.404(9) . yes
C(4) C(5) 1.395(8) . yes
C(4) C(8) 1.556(9) . yes
C(5) C(6) 1.380(9) . yes
C(6) C(9) 1.534(8) . yes

loop_
_geom_contact_atom_site_label_1
_geom_contact_atom_site_label_2
_geom_contact_distance
_geom_contact_site_symmetry_2
Bi(1) Bi(1) 2.693(4) 2_655
Bi(1) Sb(1) 2.972(4) 2_655
Sb(1) Sb(1) 3.263(8) 2_655
C(11) C(27) 3.59(1) 1_556

loop_
_geom_torsion_atom_site_label_1
_geom_torsion_atom_site_label_2
_geom_torsion_atom_site_label_3
_geom_torsion_atom_site_label_4
_geom_torsion
_geom_torsion_site_symmetry_1
_geom_torsion_site_symmetry_2
_geom_torsion_site_symmetry_3
_geom_torsion_site_symmetry_4
_geom_torsion_publ_flag
Bi(1) Bi(1) Sb(1) Sb(1) 0.0 1_555 2_655 1_555 2_655 yes
Bi(1) Bi(1) Sb(1) C(1) -141(1) 1_555 2_655 1_555 1_555 yes
Bi(1) Bi(1) Sb(1) Sb(1) 0.0 1_555 2_655 2_655 1_555 yes
Bi(1) Bi(1) Sb(1) C(1) -49(1) 1_555 2_655 2_655 2_655 yes
Bi(1) Bi(1) C(1) Sb(1) 151(1) 1_555 2_655 2_655 2_655 yes
Bi(1) Bi(1) C(1) C(2) 76.4(5) 1_555 2_655 2_655 2_655 yes
Bi(1) Bi(1) C(1) C(6) -114.3(5) 1_555 2_655 2_655 2_655 yes
Bi(1) Sb(1) Bi(1) Sb(1) 0.0 1_555 1_555 2_655 2_655 yes
Bi(1) Sb(1) Bi(1) C(1) -35(1) 1_555 1_555 2_655 2_655 yes
Bi(1) Sb(1) Sb(1) Bi(1) 180.0 1_555 1_555 2_655 2_655 yes
Bi(1) Sb(1) Sb(1) C(1) -39(1) 1_555 1_555 2_655 2_655 yes
Bi(1) Sb(1) C(1) C(2) -108(1) 1_555 1_555 1_555 1_555 yes
Bi(1) Sb(1) C(1) C(6) 89(1) 1_555 1_555 1_555 1_555 yes
Bi(1) Sb(1) Bi(1) Sb(1) 0.0 1_555 2_655 2_655 1_555 yes
Bi(1) Sb(1) Bi(1) C(1) 49(1) 1_555 2_655 2_655 2_655 yes
Bi(1) Sb(1) Sb(1) Bi(1) -180.0 1_555 2_655 1_555 2_655 yes
Bi(1) Sb(1) Sb(1) C(1) -140(1) 1_555 2_655 1_555 1_555 yes
Bi(1) Sb(1) C(1) C(2) 83.5(5) 1_555 2_655 2_655 2_655 yes
Bi(1) Sb(1) C(1) C(6) -114.9(5) 1_555 2_655 2_655 2_655 yes
Bi(1) C(1) Sb(1) Sb(1) 23.1(9) 1_555 1_555 1_555 2_655 yes
Bi(1) C(1) C(2) C(3) -168.6(4) 1_555 1_555 1_555 1_555 yes
Bi(1) C(1) C(2) C(7) 10.3(8) 1_555 1_555 1_555 1_555 yes
Bi(1) C(1) C(6) C(5) 170.1(5) 1_555 1_555 1_555 1_555 yes
Bi(1) C(1) C(6) C(9) -8.9(8) 1_555 1_555 1_555 1_555 yes
Sb(1) Bi(1) Bi(1) Sb(1) 180.0 1_555 1_555 2_655 2_655 yes
Sb(1) Bi(1) Bi(1) C(1) 145(1) 1_555 1_555 2_655 2_655 yes
Sb(1) Bi(1) Sb(1) Bi(1) 0.0 1_555 1_555 2_655 2_655 yes
Sb(1) Bi(1) Sb(1) C(1) 141(1) 1_555 1_555 2_655 2_655 yes
Sb(1) Bi(1) C(1) C(2) 75(1) 1_555 1_555 1_555 1_555 yes
Sb(1) Bi(1) C(1) C(6) -94(1) 1_555 1_555 1_555 1_555 yes
Sb(1) Bi(1) Bi(1) Sb(1) 180.0 1_555 2_655 1_555 2_655 yes
Sb(1) Bi(1) Bi(1) C(1) 34(1) 1_555 2_655 1_555 1_555 yes
Sb(1) Bi(1) Sb(1) Bi(1) 0.0 1_555 2_655 2_655 1_555 yes
Sb(1) Bi(1) Sb(1) C(1) -49(1) 1_555 2_655 2_655 2_655 yes
Sb(1) Bi(1) C(1) C(2) 78.8(5) 1_555 2_655 2_655 2_655 yes
Sb(1) Bi(1) C(1) C(6) -111.9(5) 1_555 2_655 2_655 2_655 yes
Sb(1) Sb(1) Bi(1) C(1) 35(1) 1_555 2_655 1_555 1_555 yes
Sb(1) Sb(1) Bi(1) C(1) 49(1) 1_555 2_655 2_655 2_655 yes
Sb(1) Sb(1) C(1) C(2) 85.6(5) 1_555 2_655 2_655 2_655 yes
Sb(1) Sb(1) C(1) C(6) -112.8(5) 1_555 2_655 2_655 2_655 yes
Sb(1) C(1) C(2) C(3) -160.9(5) 1_555 1_555 1_555 1_555 yes
Sb(1) C(1) C(2) C(7) 17.9(8) 1_555 1_555 1_555 1_555 yes
Sb(1) C(1) C(6) C(5) 162.3(5) 1_555 1_555 1_555 1_555 yes
Sb(1) C(1) C(6) C(9) -16.7(8) 1_555 1_555 1_555 1_555 yes
Si(1) C(7) Si(2) C(13) -58.6(5) 1_555 1_555 1_555 1_555 yes
Si(1) C(7) Si(2) C(14) -179.7(3) 1_555 1_555 1_555 1_555 yes
Si(1) C(7) Si(2) C(15) 63.1(4) 1_555 1_555 1_555 1_555 yes
Si(1) C(7) C(2) C(1) -107.7(6) 1_555 1_555 1_555 1_555 yes
Si(1) C(7) C(2) C(3) 71.1(7) 1_555 1_555 1_555 1_555 yes
Si(2) C(7) Si(1) C(10) 49.7(5) 1_555 1_555 1_555 1_555 yes
Si(2) C(7) Si(1) C(11) 172.1(4) 1_555 1_555 1_555 1_555 yes
Si(2) C(7) Si(1) C(12) -70.9(5) 1_555 1_555 1_555 1_555 yes
Si(2) C(7) C(2) C(1) 112.2(6) 1_555 1_555 1_555 1_555 yes
Si(2) C(7) C(2) C(3) -69.0(6) 1_555 1_555 1_555 1_555 yes
Si(3) C(8) Si(4) C(19) -39.2(5) 1_555 1_555 1_555 1_555 yes
Si(3) C(8) Si(4) C(20) -160.4(4) 1_555 1_555 1_555 1_555 yes
Si(3) C(8) Si(4) C(21) 81.8(4) 1_555 1_555 1_555 1_555 yes
Si(3) C(8) Si(5) C(22) 74.0(5) 1_555 1_555 1_555 1_555 yes
Si(3) C(8) Si(5) C(23) -166.7(4) 1_555 1_555 1_555 1_555 yes
Si(3) C(8) Si(5) C(24) -48.2(4) 1_555 1_555 1_555 1_555 yes
Si(3) C(8) C(4) C(3) -30.9(8) 1_555 1_555 1_555 1_555 yes
Si(3) C(8) C(4) C(5) 150.7(5) 1_555 1_555 1_555 1_555 yes
Si(4) C(8) Si(3) C(16) 79.2(5) 1_555 1_555 1_555 1_555 yes
Si(4) C(8) Si(3) C(17) -162.3(3) 1_555 1_555 1_555 1_555 yes
Si(4) C(8) Si(3) C(18) -38.1(5) 1_555 1_555 1_555 1_555 yes
Si(4) C(8) Si(5) C(22) -45.1(5) 1_555 1_555 1_555 1_555 yes
Si(4) C(8) Si(5) C(23) 74.1(4) 1_555 1_555 1_555 1_555 yes
Si(4) C(8) Si(5) C(24) -167.4(4) 1_555 1_555 1_555 1_555 yes
Si(4) C(8) C(4) C(3) 88.9(6) 1_555 1_555 1_555 1_555 yes
Si(4) C(8) C(4) C(5) -89.5(7) 1_555 1_555 1_555 1_555 yes
Si(5) C(8) Si(3) C(16) -39.1(5) 1_555 1_555 1_555 1_555 yes
Si(5) C(8) Si(3) C(17) 79.4(4) 1_555 1_555 1_555 1_555 yes
Si(5) C(8) Si(3) C(18) -156.5(4) 1_555 1_555 1_555 1_555 yes
Si(5) C(8) Si(4) C(19) 76.5(4) 1_555 1_555 1_555 1_555 yes
Si(5) C(8) Si(4) C(20) -44.7(4) 1_555 1_555 1_555 1_555 yes
Si(5) C(8) Si(4) C(21) -162.5(3) 1_555 1_555 1_555 1_555 yes
Si(5) C(8) C(4) C(3) -150.0(5) 1_555 1_555 1_555 1_555 yes
Si(5) C(8) C(4) C(5) 31.7(8) 1_555 1_555 1_555 1_555 yes
Si(6) C(9) Si(7) C(28) -25.5(5) 1_555 1_555 1_555 1_555 yes
Si(6) C(9) Si(7) C(29) 93.1(4) 1_555 1_555 1_555 1_555 yes
Si(6) C(9) Si(7) C(30) -149.4(4) 1_555 1_555 1_555 1_555 yes
Si(6) C(9) C(6) C(1) -109.4(6) 1_555 1_555 1_555 1_555 yes
Si(6) C(9) C(6) C(5) 71.5(6) 1_555 1_555 1_555 1_555 yes
Si(7) C(9) Si(6) C(25) 66.1(5) 1_555 1_555 1_555 1_555 yes
Si(7) C(9) Si(6) C(26) -54.0(4) 1_555 1_555 1_555 1_555 yes
Si(7) C(9) Si(6) C(27) -173.7(4) 1_555 1_555 1_555 1_555 yes
Si(7) C(9) C(6) C(1) 111.3(6) 1_555 1_555 1_555 1_555 yes
Si(7) C(9) C(6) C(5) -67.7(7) 1_555 1_555 1_555 1_555 yes
C(1) Bi(1) Bi(1) C(1) -180.0 1_555 1_555 2_655 2_655 yes
C(1) Sb(1) Sb(1) C(1) 180.0 1_555 1_555 2_655 2_655 yes
C(1) C(2) C(3) C(4) 0.1(9) 1_555 1_555 1_555 1_555 yes
C(1) C(6) C(5) C(4) -2.8(10) 1_555 1_555 1_555 1_555 yes
C(2) C(1) C(6) C(5) 0.5(9) 1_555 1_555 1_555 1_555 yes
C(2) C(1) C(6) C(9) -178.5(6) 1_555 1_555 1_555 1_555 yes
C(2) C(3) C(4) C(5) -2.1(9) 1_555 1_555 1_555 1_555 yes
C(2) C(3) C(4) C(8) 179.4(6) 1_555 1_555 1_555 1_555 yes
C(2) C(7) Si(1) C(10) -87.4(5) 1_555 1_555 1_555 1_555 yes
C(2) C(7) Si(1) C(11) 35.0(5) 1_555 1_555 1_555 1_555 yes
C(2) C(7) Si(1) C(12) 152.0(5) 1_555 1_555 1_555 1_555 yes
C(2) C(7) Si(2) C(13) 78.0(5) 1_555 1_555 1_555 1_555 yes
C(2) C(7) Si(2) C(14) -43.1(5) 1_555 1_555 1_555 1_555 yes
C(2) C(7) Si(2) C(15) -160.3(4) 1_555 1_555 1_555 1_555 yes
C(3) C(2) C(1) C(6) 0.7(9) 1_555 1_555 1_555 1_555 yes
C(3) C(4) C(5) C(6) 3.5(10) 1_555 1_555 1_555 1_555 yes
C(4) C(3) C(2) C(7) -178.7(6) 1_555 1_555 1_555 1_555 yes
C(4) C(5) C(6) C(9) 176.2(6) 1_555 1_555 1_555 1_555 yes
C(4) C(8) Si(3) C(16) -164.1(5) 1_555 1_555 1_555 1_555 yes
C(4) C(8) Si(3) C(17) -45.6(5) 1_555 1_555 1_555 1_555 yes
C(4) C(8) Si(3) C(18) 78.6(5) 1_555 1_555 1_555 1_555 yes
C(4) C(8) Si(4) C(19) -158.8(4) 1_555 1_555 1_555 1_555 yes
C(4) C(8) Si(4) C(20) 80.0(5) 1_555 1_555 1_555 1_555 yes
C(4) C(8) Si(4) C(21) -37.7(5) 1_555 1_555 1_555 1_555 yes
C(4) C(8) Si(5) C(22) -164.1(5) 1_555 1_555 1_555 1_555 yes
C(4) C(8) Si(5) C(23) -44.9(6) 1_555 1_555 1_555 1_555 yes
C(4) C(8) Si(5) C(24) 73.6(6) 1_555 1_555 1_555 1_555 yes
C(6) C(1) C(2) C(7) 179.6(5) 1_555 1_555 1_555 1_555 yes
C(6) C(5) C(4) C(8) -178.0(6) 1_555 1_555 1_555 1_555 yes
C(6) C(9) Si(6) C(25) -71.1(6) 1_555 1_555 1_555 1_555 yes
C(6) C(9) Si(6) C(26) 168.8(4) 1_555 1_555 1_555 1_555 yes
C(6) C(9) Si(6) C(27) 49.1(6) 1_555 1_555 1_555 1_555 yes
C(6) C(9) Si(7) C(28) 111.3(5) 1_555 1_555 1_555 1_555 yes
C(6) C(9) Si(7) C(29) -130.2(5) 1_555 1_555 1_555 1_555 yes
C(6) C(9) Si(7) C(30) -12.6(6) 1_555 1_555 1_555 1_555 yes
